data_2009780
loop_
_publ_author_name
'Holleman, Susan R.'
'Parker, O. Jerry'
'Breneman, Gary L.'

_publ_contact_author
;
Dr. G. L. Breneman
Department of Chemistry and Biochemistry, MS#74
Eastern Washington University
Cheney, WA 99004
USA
;
_publ_section_title
;
 <i>cis</i>-Diisothiocyanatobis(1,10-phenanthroline)manganese(II),
 [Mn(NCS)~2~(C~12~H~8~N~2~)~2~]
;
_journal_issue 6
_journal_name_full 'Acta Crystallographica Section C'
_journal_page_first 867
_journal_page_last 869
_journal_paper_doi 10.1107/S0108270193012892
_journal_volume 50
_journal_year 1994
_chemical_formula_moiety 'C26 H16 Mn N6 S2'
_chemical_formula_sum 'C26 H16 Mn N6 S2'
_chemical_formula_weight 531.51
_symmetry_cell_setting orthorhombic
_symmetry_space_group_name_H-M 'P b c n'
_atom_type_scat_source IntTabIV
_cell_angle_alpha 90
_cell_angle_beta 90
_cell_angle_gamma 90
_cell_formula_units_Z 4
_cell_length_a 13.340(2)
_cell_length_b 10.109(2)
_cell_length_c 17.589(3)
_cell_measurement_reflns_used 25
_cell_measurement_temperature 294
_cell_measurement_theta_max 18.9
_cell_measurement_theta_min 15.2
_cell_volume 2371.9(7)
_computing_cell_refinement 'MolEN (Fair, 1990)'
_computing_data_collection 'Enraf-Nonius CAD-4 software'
_computing_data_reduction MolEN
_computing_molecular_graphics MolEN
_computing_publication_material MolEN
_computing_structure_refinement MolEN
_computing_structure_solution MolEN
_diffrn_measurement_device 'Enraf-Nonius CAD-4'
_diffrn_measurement_method \q/2\q
_diffrn_radiation_type MoK\a
_diffrn_radiation_wavelength 0.71073
_diffrn_reflns_limit_h_max 11
_diffrn_reflns_limit_h_min 0
_diffrn_reflns_limit_k_max 15
_diffrn_reflns_limit_k_min 0
_diffrn_reflns_limit_l_max 20
_diffrn_reflns_limit_l_min 0
_diffrn_reflns_number 2377
_diffrn_reflns_theta_max 25.0
_diffrn_standards_decay_% 0.66
_diffrn_standards_interval_time 167
_diffrn_standards_number 1
_exptl_absorpt_coefficient_mu 0.733
_exptl_absorpt_correction_T_max 0.999
_exptl_absorpt_correction_T_min 0.877
_exptl_absorpt_correction_type '\y scan'
_exptl_crystal_colour 'light yellow'
_exptl_crystal_density_diffrn 1.49
_exptl_crystal_description prism
_exptl_crystal_size_max 0.20
_exptl_crystal_size_mid 0.20
_exptl_crystal_size_min 0.15
_refine_diff_density_max 0.48
_refine_diff_density_min -0.30
_refine_ls_goodness_of_fit_obs 1.52
_refine_ls_hydrogen_treatment refall
_refine_ls_number_parameters 191
_refine_ls_number_reflns 1337
_refine_ls_R_factor_obs 0.036
_refine_ls_shift/esd_max 0.00
_refine_ls_structure_factor_coef F
_refine_ls_weighting_details 'w = 1/[\s^2^(F)+0.0004F^2^]'
_refine_ls_weighting_scheme calc
_refine_ls_wR_factor_obs 0.043
_reflns_number_observed 1337
_reflns_number_total 2375
_reflns_observed_criterion I>3\s(I)
_cod_data_source_file hh1078.cif
_cod_data_source_block hh1078
_cod_depositor_comments
;
The following automatic conversions were performed:

'_refine_ls_weighting_scheme' value 'calc w =
1/[\s^2^(F)+0.0004F^2^]' was changed to 'calc'. New tag
'_refine_ls_weighting_details' was created. The value of the new tag
was set to 'w = 1/[\s^2^(F)+0.0004F^2^]'.

Automatic conversion script
Id: cif_fix_values 3143 2015-03-26 13:38:13Z robertas 
;
_cod_original_cell_volume 2372.0(7)
_cod_database_code 2009780

loop_
_atom_site_label
_atom_site_fract_x
_atom_site_fract_y
_atom_site_fract_z
Mn 0 0.17129(6) 0.250
S -0.15003(8) 0.48080(10) 0.07011(6)
N1 -0.0463(2) 0.3118(3) 0.1661(2)
N2 0.1644(2) 0.1236(2) 0.22350(10)
N3 0.0024(2) 0.0094(2) 0.15810(10)
C1 -0.0895(2) 0.3820(3) 0.1267(2)
C2 0.2440(2) 0.1795(3) 0.2549(2)
C3 0.3421(2) 0.1439(4) 0.2385(2)
C4 0.3581(2) 0.0472(4) 0.1862(2)
C5 0.2773(2) -0.0152(3) 0.1509(2)
C6 0.2877(3) -0.1191(4) 0.0964(2)
C7 0.2076(3) -0.1749(3) 0.0643(2)
C8 0.1079(3) -0.1339(3) 0.0825(2)
C9 0.0219(3) -0.1889(4) 0.0503(2)
C10 -0.0701(3) -0.1451(4) 0.0708(2)
C11 -0.0762(3) -0.0442(3) 0.1245(2)
C12 0.0938(2) -0.0339(3) 0.1361(2)
C13 0.1806(2) 0.0270(3) 0.1716(2)
H2 0.232(2) 0.238(3) 0.2900(10)
H3 0.395(2) 0.185(3) 0.262(2)
H4 0.420(2) 0.029(3) 0.170(2)
H6 0.357(2) -0.139(3) 0.085(2)
H7 0.215(2) -0.238(3) 0.028(2)
H9 0.028(2) -0.248(3) 0.016(2)
H10 -0.134(3) -0.170(3) 0.053(2)
H11 -0.139(2) -0.011(3) 0.142(2)

loop_
_geom_angle_atom_site_label_1
_geom_angle_atom_site_label_2
_geom_angle_atom_site_label_3
_geom_angle
N1 Mn N3 89.50(10)
N1 Mn N2 106.00(10)
N2 Mn N2' 155.70(10)
N2 Mn N3' 90.40(10)
N1 Mn N1' 96.8(2)
Mn N1 C1 166.5(3)
Mn N2 C2 126.3(2)
Mn N3 C11 126.5(3)
C2 N2 C13 117.6(3)
C11 N3 C12 117.1(3)
S C1 N1 179.4(3)
N2 C2 C3 123.9(4)
C2 C3 C4 118.4(4)
C3 C4 C5 120.3(4)
C4 C5 C6 123.8(3)
C4 C5 C13 117.2(3)
C6 C5 C13 119.0(3)
C5 C6 C7 121.2(4)
C6 C7 C8 121.9(4)
N1 Mn N3' 162.40(10)
N1 Mn N2' 90.20(10)
N2 Mn N3 72.20(10)
N3 Mn N3' 89.30(10)
C7 C8 C9 124.0(4)
C7 C8 C12 119.1(3)
Mn N2 C13 116.1(2)
Mn N3 C12 116.3(2)
C9 C8 C12 116.9(3)
C8 C9 C10 120.5(4)
C9 C10 C11 118.3(4)
N3 C11 C10 123.9(4)
N3 C12 C8 123.3(3)
N3 C12 C13 117.3(3)
C8 C12 C13 119.4(3)
N2 C13 C5 122.6(3)
N2 C13 C12 118.0(3)
C5 C13 C12 119.5(3)

loop_
_geom_bond_atom_site_label_1
_geom_bond_atom_site_label_2
_geom_bond_distance
Mn N1 2.139(3)
Mn N2 2.294(2)
Mn N3 2.301(3)
S C1 1.625(4)
N1 C1 1.148(4)
N2 C2 1.324(4)
N2 C13 1.354(4)
N3 C11 1.320(5)
N3 C12 1.353(4)
C2 C3 1.388(5)
C3 C4 1.359(6)
C4 C5 1.395(5)
C5 C6 1.429(5)
C5 C13 1.406(4)
C6 C7 1.333(6)
C7 C8 1.430(5)
C8 C9 1.395(5)
C8 C12 1.396(5)
C9 C10 1.354(6)
C10 C11 1.392(6)
C12 C13 1.451(5)
